data_7105689
loop_
_publ_author_name
'Jenny Yang'
'Shentan Chen'
'William Dougherty'
'Scott Kassel'
'Morris Bullock'
'Daniel DuBois'
'Simone Raugei'
'Roger Rousseau'
'Michel Dupuis'
'Rakowski DuBois'

_publ_section_title
;
 Hydrogen Oxidation Catalysis by a Nickel Diphosphine Complex with Pendant
 t-Butyl Amines
;
_journal_name_full Chem.Commun.
_journal_page_first 8618
_journal_paper_doi 10.1039/c0cc03246h
_journal_volume 46
_journal_year 2010
_chemical_formula_sum 'C26.57 H53 B F4 N2.71 Ni0.5 O0.29 P2'
_chemical_formula_weight 593.25
_chemical_name_systematic
;
?
;
_space_group_IT_number 15
_symmetry_cell_setting monoclinic
_symmetry_space_group_name_Hall '-C 2yc'
_symmetry_space_group_name_H-M 'C 1 2/c 1'
_atom_sites_solution_hydrogens geom
_atom_sites_solution_primary direct
_atom_sites_solution_secondary difmap
_audit_creation_method SHELXL-97
_cell_angle_alpha 90.00
_cell_angle_beta 101.782(2)
_cell_angle_gamma 90.00
_cell_formula_units_Z 8
_cell_length_a 20.9513(10)
_cell_length_b 13.9953(6)
_cell_length_c 22.0669(10)
_cell_measurement_reflns_used 9973
_cell_measurement_temperature 100(2)
_cell_measurement_theta_max 33.18
_cell_measurement_theta_min 2.44
_cell_volume 6334.1(5)
_computing_cell_refinement 'Bruker SAINT'
_computing_data_collection 'Bruker APEX2'
_computing_data_reduction 'Bruker SAINT'
_computing_molecular_graphics 'Bruker SHELXTL'
_computing_publication_material 'Bruker SHELXTL'
_computing_structure_refinement 'SHELXL-97 (Sheldrick, 2008)'
_computing_structure_solution 'SHELXS-97 (Sheldrick, 2008)'
_diffrn_ambient_temperature 100(2)
_diffrn_measured_fraction_theta_full 1.000
_diffrn_measured_fraction_theta_max 0.985
_diffrn_measurement_device_type 'Bruker APEX-II CCD'
_diffrn_measurement_method '\f and \w scans'
_diffrn_radiation_monochromator graphite
_diffrn_radiation_source 'fine-focus sealed tube'
_diffrn_radiation_type MoK\a
_diffrn_radiation_wavelength 0.71073
_diffrn_reflns_av_R_equivalents 0.0428
_diffrn_reflns_av_sigmaI/netI 0.0581
_diffrn_reflns_limit_h_max 32
_diffrn_reflns_limit_h_min -31
_diffrn_reflns_limit_k_max 21
_diffrn_reflns_limit_k_min -13
_diffrn_reflns_limit_l_max 33
_diffrn_reflns_limit_l_min -32
_diffrn_reflns_number 40666
_diffrn_reflns_theta_full 25.00
_diffrn_reflns_theta_max 33.27
_diffrn_reflns_theta_min 1.89
_exptl_absorpt_coefficient_mu 0.470
_exptl_absorpt_correction_T_max 0.9634
_exptl_absorpt_correction_T_min 0.9286
_exptl_absorpt_correction_type multi-scan
_exptl_absorpt_process_details SADABS
_exptl_crystal_colour red
_exptl_crystal_density_diffrn 1.244
_exptl_crystal_density_method 'not measured'
_exptl_crystal_description block
_exptl_crystal_F_000 2550
_exptl_crystal_size_max 0.16
_exptl_crystal_size_mid 0.16
_exptl_crystal_size_min 0.08
_refine_diff_density_max 0.990
_refine_diff_density_min -0.533
_refine_diff_density_rms 0.080
_refine_ls_extinction_method none
_refine_ls_goodness_of_fit_ref 1.018
_refine_ls_hydrogen_treatment constr
_refine_ls_matrix_type full
_refine_ls_number_parameters 359
_refine_ls_number_reflns 12025
_refine_ls_number_restraints 2
_refine_ls_restrained_S_all 1.020
_refine_ls_R_factor_all 0.0791
_refine_ls_R_factor_gt 0.0472
_refine_ls_shift/su_max 0.001
_refine_ls_shift/su_mean 0.000
_refine_ls_structure_factor_coef Fsqd
_refine_ls_weighting_details 'calc w=1/[\s^2^(Fo^2^)+(0.0634P)^2^+3.5411P] where P=(Fo^2^+2Fc^2^)/3'
_refine_ls_weighting_scheme calc
_refine_ls_wR_factor_gt 0.1150
_refine_ls_wR_factor_ref 0.1296
_reflns_number_gt 8509
_reflns_number_total 12025
_reflns_threshold_expression >2sigma(I)
_cod_data_source_file C0CC03246H.TXT
_cod_data_source_block pnl086
_cod_depositor_comments
;
The following automatic conversions were performed:
'_symmetry_cell_setting' value 'Monoclinic' changed to 'monoclinic'
according to '/home/saulius/struct/CIF-dictionaries/cif_core.dic'
dictionary named 'cif_core.dic' version 2.4.1 from 2010-06-29.

Automatic conversion script
Id: cif_fix_enum 1527 2010-12-29 10:47:43Z saulius 
;
_cod_original_sg_symbol_H-M C2/c
_cod_original_formula_sum 'C26.57 H53 B F4 N2.71 Ni0.50 O0.29 P2'
_cod_database_code 7105689

loop_
_symmetry_equiv_pos_as_xyz
'x, y, z'
'-x, y, -z+1/2'
'x+1/2, y+1/2, z'
'-x+1/2, y+1/2, -z+1/2'
'-x, -y, -z'
'x, -y, z-1/2'
'-x+1/2, -y+1/2, -z'
'x+1/2, -y+1/2, z-1/2'

loop_
_atom_site_label
_atom_site_type_symbol
_atom_site_fract_x
_atom_site_fract_y
_atom_site_fract_z
_atom_site_U_iso_or_equiv
_atom_site_adp_type
_atom_site_occupancy
_atom_site_symmetry_multiplicity
_atom_site_calc_flag
_atom_site_refinement_flags
_atom_site_disorder_assembly
_atom_site_disorder_group
Ni1 Ni 1.0000 0.112219(19) 0.7500 0.01240(7) Uani 1 2 d S . .
B1 B 0.94009(10) 0.25598(15) 0.45170(10) 0.0237(4) Uani 1 1 d . . .
F1 F 0.94225(7) 0.16547(9) 0.47797(6) 0.0408(3) Uani 1 1 d . . .
F2 F 0.93036(6) 0.24684(9) 0.38799(5) 0.0347(3) Uani 1 1 d . . .
F3 F 0.99899(6) 0.30157(10) 0.47444(6) 0.0413(3) Uani 1 1 d . . .
F4 F 0.89008(7) 0.30732(12) 0.46834(8) 0.0567(4) Uani 1 1 d . . .
N1 N 0.92174(6) 0.07660(9) 0.86139(6) 0.0158(3) Uani 1 1 d . . .
N2 N 0.87027(6) 0.14715(9) 0.64221(7) 0.0167(3) Uani 1 1 d . . .
P1 P 0.995049(19) 0.21301(3) 0.671013(19) 0.01407(8) Uani 1 1 d . . .
P2 P 1.031657(18) 0.01098(3) 0.828236(19) 0.01294(8) Uani 1 1 d . . .
C1 C 1.09216(8) 0.34848(12) 0.71702(9) 0.0226(3) Uani 1 1 d . . .
H1A H 1.0968 0.3135 0.7567 0.027 Uiso 1 1 calc R . .
H1B H 1.1229 0.3202 0.6934 0.027 Uiso 1 1 calc R . .
C2 C 1.10875(10) 0.45417(14) 0.72985(10) 0.0319(4) Uani 1 1 d . . .
H2A H 1.0808 0.4806 0.7569 0.038 Uiso 1 1 calc R . .
H2B H 1.1548 0.4601 0.7518 0.038 Uiso 1 1 calc R . .
C3 C 1.09841(10) 0.51114(14) 0.66981(11) 0.0352(5) Uani 1 1 d . . .
H3A H 1.1061 0.5797 0.6796 0.042 Uiso 1 1 calc R . .
H3B H 1.1305 0.4902 0.6453 0.042 Uiso 1 1 calc R . .
C4 C 1.02994(10) 0.49824(13) 0.63147(11) 0.0344(5) Uani 1 1 d . . .
H4A H 1.0261 0.5331 0.5918 0.041 Uiso 1 1 calc R . .
H4B H 0.9980 0.5260 0.6540 0.041 Uiso 1 1 calc R . .
C5 C 1.01386(9) 0.39251(12) 0.61812(9) 0.0249(4) Uani 1 1 d . . .
H5A H 1.0434 0.3654 0.5928 0.030 Uiso 1 1 calc R . .
H5B H 0.9685 0.3859 0.5946 0.030 Uiso 1 1 calc R . .
C6 C 1.02213(8) 0.33831(11) 0.67992(8) 0.0185(3) Uani 1 1 d . . .
H6A H 0.9933 0.3709 0.7045 0.022 Uiso 1 1 calc R . .
C7 C 1.04514(8) 0.16600(11) 0.61715(8) 0.0175(3) Uani 1 1 d . . .
H7A H 1.0167 0.1554 0.5760 0.021 Uiso 1 1 calc R . .
H7B H 1.0781 0.2144 0.6122 0.021 Uiso 1 1 calc R . .
C8 C 0.86037(8) 0.06122(13) 0.88555(9) 0.0219(3) Uani 1 1 d . . .
C9 C 0.82905(9) -0.03303(14) 0.85992(11) 0.0308(4) Uani 1 1 d . . .
H9A H 0.8250 -0.0343 0.8149 0.046 Uiso 1 1 calc R . .
H9B H 0.7857 -0.0387 0.8699 0.046 Uiso 1 1 calc R . .
H9C H 0.8564 -0.0865 0.8785 0.046 Uiso 1 1 calc R . .
C10 C 0.87320(10) 0.05989(15) 0.95638(9) 0.0307(4) Uani 1 1 d . . .
H10A H 0.9030 0.0074 0.9719 0.046 Uiso 1 1 calc R . .
H10B H 0.8319 0.0508 0.9700 0.046 Uiso 1 1 calc R . .
H10C H 0.8929 0.1207 0.9725 0.046 Uiso 1 1 calc R . .
C11 C 0.81219(9) 0.14087(15) 0.86023(11) 0.0315(4) Uani 1 1 d . . .
H11A H 0.8094 0.1473 0.8155 0.047 Uiso 1 1 calc R . .
H11B H 0.8273 0.2013 0.8807 0.047 Uiso 1 1 calc R . .
H11C H 0.7691 0.1251 0.8682 0.047 Uiso 1 1 calc R . .
C12 C 0.96909(7) -0.00097(11) 0.87556(8) 0.0161(3) Uani 1 1 d . . .
H12A H 0.9466 -0.0632 0.8669 0.019 Uiso 1 1 calc R . .
H12B H 0.9900 0.0009 0.9200 0.019 Uiso 1 1 calc R . .
C13 C 1.10600(8) -0.12243(12) 0.77759(8) 0.0188(3) Uani 1 1 d . . .
H13A H 1.1474 -0.0925 0.7988 0.023 Uiso 1 1 calc R . .
H13B H 1.0904 -0.0882 0.7381 0.023 Uiso 1 1 calc R . .
C14 C 1.11801(9) -0.22776(13) 0.76441(9) 0.0249(4) Uani 1 1 d . . .
H14A H 1.0776 -0.2561 0.7399 0.030 Uiso 1 1 calc R . .
H14B H 1.1524 -0.2325 0.7397 0.030 Uiso 1 1 calc R . .
C15 C 1.13893(9) -0.28303(13) 0.82458(9) 0.0286(4) Uani 1 1 d . . .
H15A H 1.1820 -0.2596 0.8466 0.034 Uiso 1 1 calc R . .
H15B H 1.1434 -0.3515 0.8151 0.034 Uiso 1 1 calc R . .
C16 C 1.08965(10) -0.27200(12) 0.86645(9) 0.0273(4) Uani 1 1 d . . .
H16A H 1.1059 -0.3060 0.9059 0.033 Uiso 1 1 calc R . .
H16B H 1.0478 -0.3017 0.8462 0.033 Uiso 1 1 calc R . .
C17 C 1.07809(8) -0.16712(12) 0.87997(8) 0.0197(3) Uani 1 1 d . . .
H17A H 1.1189 -0.1382 0.9033 0.024 Uiso 1 1 calc R . .
H17B H 1.0445 -0.1620 0.9055 0.024 Uiso 1 1 calc R . .
C18 C 1.05529(7) -0.11386(10) 0.81829(7) 0.0149(3) Uani 1 1 d . . .
H18A H 1.0152 -0.1475 0.7959 0.018 Uiso 1 1 calc R . .
C19 C 1.10613(7) 0.05825(11) 0.87996(8) 0.0175(3) Uani 1 1 d . . .
H19A H 1.0967 0.0693 0.9216 0.021 Uiso 1 1 calc R . .
H19B H 1.1410 0.0095 0.8841 0.021 Uiso 1 1 calc R . .
C20 C 0.79778(8) 0.16032(12) 0.61792(9) 0.0244(4) Uani 1 1 d . . .
C21 C 0.76228(9) 0.08711(16) 0.65072(12) 0.0355(5) Uani 1 1 d . . .
H21A H 0.7778 0.0925 0.6956 0.053 Uiso 1 1 calc R . .
H21B H 0.7711 0.0226 0.6372 0.053 Uiso 1 1 calc R . .
H21C H 0.7153 0.0994 0.6403 0.053 Uiso 1 1 calc R . .
C22 C 0.77848(9) 0.14652(17) 0.54751(10) 0.0359(5) Uani 1 1 d . . .
H22A H 0.8054 0.1879 0.5271 0.054 Uiso 1 1 calc R . .
H22B H 0.7324 0.1632 0.5333 0.054 Uiso 1 1 calc R . .
H22C H 0.7853 0.0796 0.5372 0.054 Uiso 1 1 calc R . .
C23 C 0.77730(10) 0.25888(15) 0.63524(14) 0.0442(6) Uani 1 1 d . . .
H23A H 0.7931 0.2694 0.6797 0.066 Uiso 1 1 calc R . .
H23B H 0.7296 0.2636 0.6254 0.066 Uiso 1 1 calc R . .
H23C H 0.7959 0.3073 0.6118 0.066 Uiso 1 1 calc R . .
C24 C 0.91061(7) 0.22556(11) 0.62709(8) 0.0178(3) Uani 1 1 d . . .
H24A H 0.8924 0.2874 0.6374 0.021 Uiso 1 1 calc R . .
H24B H 0.9103 0.2250 0.5822 0.021 Uiso 1 1 calc R . .
N3 N 1.16333(17) -0.5122(2) 0.90254(17) 0.0535(9) Uani 0.725(3) 1 d P A 1
C25 C 1.11785(18) -0.4721(3) 0.99993(15) 0.0434(8) Uani 0.725(3) 1 d P A 1
H25A H 1.1513 -0.4393 1.0304 0.065 Uiso 0.725(3) 1 calc PR A 1
H25B H 1.1047 -0.5308 1.0182 0.065 Uiso 0.725(3) 1 calc PR A 1
H25C H 1.0799 -0.4302 0.9879 0.065 Uiso 0.725(3) 1 calc PR A 1
C26 C 1.14333(16) -0.4950(2) 0.94709(17) 0.0347(7) Uani 0.725(3) 1 d P A 1
C27 C 1.2841(5) -0.1935(7) 0.9751(5) 0.0505(12) Uani 0.275(3) 1 d PD A -2
H27A H 1.2929 -0.1420 1.0058 0.076 Uiso 0.275(3) 1 calc PR A -2
H27B H 1.2601 -0.1679 0.9357 0.076 Uiso 0.275(3) 1 calc PR A -2
H27C H 1.3255 -0.2208 0.9692 0.076 Uiso 0.275(3) 1 calc PR A -2
C28 C 1.2428(6) -0.2727(6) 0.9984(6) 0.0505(12) Uani 0.275(3) 1 d PD A -2
H28A H 1.2054 -0.2354 1.0069 0.061 Uiso 0.275(3) 1 calc PR A -2
H28B H 1.2695 -0.2872 1.0398 0.061 Uiso 0.275(3) 1 calc PR A -2
C29 C 1.1596(5) -0.4525(7) 0.9910(5) 0.0505(12) Uani 0.275(3) 1 d PD A -2
H29A H 1.1157 -0.4246 0.9884 0.061 Uiso 0.275(3) 1 calc PR A -2
H29B H 1.1744 -0.4820 1.0323 0.061 Uiso 0.275(3) 1 calc PR A -2
C30 C 1.1603(6) -0.5260(9) 0.9380(6) 0.0505(12) Uani 0.275(3) 1 d PD A -2
H30A H 1.1301 -0.5783 0.9413 0.076 Uiso 0.275(3) 1 calc PR A -2
H30B H 1.2044 -0.5515 0.9415 0.076 Uiso 0.275(3) 1 calc PR A -2
H30C H 1.1467 -0.4942 0.8979 0.076 Uiso 0.275(3) 1 calc PR A -2
O1 O 1.2084(3) -0.3776(4) 0.9778(3) 0.0505(12) Uani 0.275(3) 1 d PD A -2

loop_
_atom_site_aniso_label
_atom_site_aniso_U_11
_atom_site_aniso_U_22
_atom_site_aniso_U_33
_atom_site_aniso_U_23
_atom_site_aniso_U_13
_atom_site_aniso_U_12
Ni1 0.01292(13) 0.00803(12) 0.01673(13) 0.000 0.00413(10) 0.000
B1 0.0264(10) 0.0197(9) 0.0250(10) -0.0011(7) 0.0053(8) 0.0004(7)
F1 0.0660(9) 0.0232(6) 0.0298(6) 0.0023(5) 0.0018(6) -0.0084(6)
F2 0.0433(7) 0.0361(7) 0.0228(5) 0.0021(5) 0.0025(5) -0.0005(5)
F3 0.0417(7) 0.0452(8) 0.0365(7) -0.0072(6) 0.0070(6) -0.0202(6)
F4 0.0467(8) 0.0642(10) 0.0617(10) -0.0109(8) 0.0174(7) 0.0259(7)
N1 0.0124(6) 0.0131(6) 0.0228(7) 0.0022(5) 0.0057(5) 0.0009(4)
N2 0.0116(5) 0.0113(6) 0.0278(7) 0.0027(5) 0.0056(5) 0.0006(4)
P1 0.01373(17) 0.00985(17) 0.01952(19) 0.00123(14) 0.00550(14) -0.00041(13)
P2 0.01183(16) 0.00961(16) 0.01734(18) 0.00026(14) 0.00292(13) 0.00019(13)
C1 0.0187(7) 0.0196(8) 0.0307(9) -0.0032(7) 0.0081(7) -0.0053(6)
C2 0.0294(9) 0.0225(9) 0.0470(12) -0.0112(8) 0.0156(9) -0.0121(7)
C3 0.0362(11) 0.0162(8) 0.0589(14) -0.0040(9) 0.0228(10) -0.0108(7)
C4 0.0378(11) 0.0144(8) 0.0554(13) 0.0088(8) 0.0198(10) -0.0026(7)
C5 0.0261(8) 0.0151(8) 0.0351(10) 0.0071(7) 0.0097(7) -0.0005(6)
C6 0.0190(7) 0.0103(6) 0.0284(8) 0.0011(6) 0.0103(6) -0.0018(5)
C7 0.0182(7) 0.0140(7) 0.0223(8) 0.0000(6) 0.0088(6) -0.0011(5)
C8 0.0156(7) 0.0220(8) 0.0305(9) 0.0066(7) 0.0103(6) 0.0025(6)
C9 0.0177(8) 0.0270(9) 0.0503(12) 0.0029(9) 0.0130(8) -0.0050(7)
C10 0.0303(9) 0.0347(11) 0.0329(10) 0.0091(8) 0.0202(8) 0.0048(8)
C11 0.0176(8) 0.0300(10) 0.0489(12) 0.0120(9) 0.0117(8) 0.0060(7)
C12 0.0147(6) 0.0135(7) 0.0208(7) 0.0022(6) 0.0055(6) 0.0015(5)
C13 0.0169(7) 0.0170(7) 0.0222(8) -0.0005(6) 0.0034(6) 0.0044(6)
C14 0.0250(8) 0.0210(8) 0.0284(9) -0.0048(7) 0.0042(7) 0.0087(7)
C15 0.0292(9) 0.0175(8) 0.0365(10) -0.0007(7) 0.0003(8) 0.0102(7)
C16 0.0316(9) 0.0135(7) 0.0348(10) 0.0041(7) 0.0023(8) 0.0047(6)
C17 0.0218(8) 0.0146(7) 0.0217(8) 0.0030(6) 0.0019(6) 0.0030(6)
C18 0.0147(6) 0.0098(6) 0.0192(7) 0.0000(5) 0.0009(5) 0.0015(5)
C19 0.0137(7) 0.0137(7) 0.0238(8) -0.0001(6) 0.0009(6) -0.0003(5)
C20 0.0117(7) 0.0180(8) 0.0433(11) 0.0059(7) 0.0051(7) 0.0027(6)
C21 0.0161(8) 0.0347(11) 0.0574(14) 0.0090(10) 0.0118(8) -0.0033(7)
C22 0.0207(9) 0.0393(12) 0.0419(12) 0.0092(9) -0.0069(8) 0.0041(8)
C23 0.0181(9) 0.0273(10) 0.0869(19) -0.0076(11) 0.0101(10) 0.0075(7)
C24 0.0157(7) 0.0136(7) 0.0242(8) 0.0038(6) 0.0040(6) 0.0008(5)
N3 0.066(2) 0.0455(18) 0.057(2) 0.0119(15) 0.0312(17) 0.0161(15)
C25 0.052(2) 0.0445(19) 0.0345(16) 0.0044(14) 0.0108(15) 0.0194(15)
C26 0.0371(16) 0.0222(14) 0.0449(18) 0.0023(13) 0.0087(13) 0.0048(11)
C27 0.054(3) 0.045(2) 0.054(2) -0.0160(19) 0.0144(19) 0.0065(18)
C28 0.054(3) 0.045(2) 0.054(2) -0.0160(19) 0.0144(19) 0.0065(18)
C29 0.054(3) 0.045(2) 0.054(2) -0.0160(19) 0.0144(19) 0.0065(18)
C30 0.054(3) 0.045(2) 0.054(2) -0.0160(19) 0.0144(19) 0.0065(18)
O1 0.054(3) 0.045(2) 0.054(2) -0.0160(19) 0.0144(19) 0.0065(18)

loop_
_atom_type_symbol
_atom_type_description
_atom_type_scat_dispersion_real
_atom_type_scat_dispersion_imag
_atom_type_scat_source
C C 0.0033 0.0016 'International Tables Vol C Tables 4.2.6.8 and 6.1.1.4'
H H 0.0000 0.0000 'International Tables Vol C Tables 4.2.6.8 and 6.1.1.4'
N N 0.0061 0.0033 'International Tables Vol C Tables 4.2.6.8 and 6.1.1.4'
O O 0.0106 0.0060 'International Tables Vol C Tables 4.2.6.8 and 6.1.1.4'
P P 0.1023 0.0942 'International Tables Vol C Tables 4.2.6.8 and 6.1.1.4'
Ni Ni 0.3393 1.1124 'International Tables Vol C Tables 4.2.6.8 and 6.1.1.4'
B B 0.0013 0.0007 'International Tables Vol C Tables 4.2.6.8 and 6.1.1.4'
F F 0.0171 0.0103 'International Tables Vol C Tables 4.2.6.8 and 6.1.1.4'

loop_
_geom_angle_atom_site_label_1
_geom_angle_atom_site_label_2
_geom_angle_atom_site_label_3
_geom_angle
_geom_angle_site_symmetry_1
_geom_angle_site_symmetry_3
_geom_angle_publ_flag
P2 Ni1 P2 100.99(2) . 2_756 ?
P2 Ni1 P1 165.477(14) . . ?
P2 Ni1 P1 80.643(15) 2_756 . ?
P2 Ni1 P1 80.642(15) . 2_756 ?
P2 Ni1 P1 165.475(14) 2_756 2_756 ?
P1 Ni1 P1 101.45(2) . 2_756 ?
F4 B1 F2 110.83(17) . . ?
F4 B1 F1 108.99(17) . . ?
F2 B1 F1 108.95(16) . . ?
F4 B1 F3 109.36(17) . . ?
F2 B1 F3 110.18(16) . . ?
F1 B1 F3 108.49(16) . . ?
C12 N1 C7 108.06(12) . 2_756 ?
C12 N1 C8 114.21(12) . . ?
C7 N1 C8 113.03(13) 2_756 . ?
C19 N2 C24 108.15(12) 2_756 . ?
C19 N2 C20 111.64(13) 2_756 . ?
C24 N2 C20 114.31(12) . . ?
C6 P1 C24 101.95(7) . . ?
C6 P1 C7 101.74(7) . . ?
C24 P1 C7 107.69(8) . . ?
C6 P1 Ni1 123.73(6) . . ?
C24 P1 Ni1 110.97(5) . . ?
C7 P1 Ni1 109.51(5) . . ?
C18 P2 C12 102.77(7) . . ?
C18 P2 C19 101.46(7) . . ?
C12 P2 C19 106.84(8) . . ?
C18 P2 Ni1 123.78(5) . . ?
C12 P2 Ni1 111.30(5) . . ?
C19 P2 Ni1 109.25(5) . . ?
C2 C1 C6 110.14(15) . . ?
C3 C2 C1 110.96(16) . . ?
C4 C3 C2 111.86(16) . . ?
C3 C4 C5 111.53(16) . . ?
C4 C5 C6 108.97(16) . . ?
C1 C6 C5 110.45(14) . . ?
C1 C6 P1 112.68(11) . . ?
C5 C6 P1 113.47(12) . . ?
N1 C7 P1 112.85(11) 2_756 . ?
N1 C8 C10 112.26(14) . . ?
N1 C8 C11 108.30(14) . . ?
C10 C8 C11 110.29(16) . . ?
N1 C8 C9 108.99(14) . . ?
C10 C8 C9 109.86(16) . . ?
C11 C8 C9 106.98(16) . . ?
N1 C12 P2 109.99(11) . . ?
C18 C13 C14 110.33(14) . . ?
C15 C14 C13 110.63(15) . . ?
C14 C15 C16 111.51(15) . . ?
C15 C16 C17 111.67(15) . . ?
C16 C17 C18 109.00(14) . . ?
C13 C18 C17 110.72(13) . . ?
C13 C18 P2 112.36(11) . . ?
C17 C18 P2 113.35(11) . . ?
N2 C19 P2 113.41(11) 2_756 . ?
N2 C20 C23 109.65(15) . . ?
N2 C20 C21 107.45(14) . . ?
C23 C20 C21 107.44(17) . . ?
N2 C20 C22 112.36(15) . . ?
C23 C20 C22 109.86(18) . . ?
C21 C20 C22 109.94(17) . . ?
N2 C24 P1 110.20(11) . . ?
N3 C26 C25 178.2(4) . . ?
C27 C28 O1 141.2(9) . . ?
O1 C29 C30 101.5(8) . . ?
C29 O1 C28 145.3(7) . . ?

loop_
_geom_bond_atom_site_label_1
_geom_bond_atom_site_label_2
_geom_bond_distance
_geom_bond_site_symmetry_2
_geom_bond_publ_flag
Ni1 P2 2.2272(4) . ?
Ni1 P2 2.2272(4) 2_756 ?
Ni1 P1 2.2281(4) . ?
Ni1 P1 2.2282(4) 2_756 ?
B1 F4 1.381(2) . ?
B1 F2 1.385(2) . ?
B1 F1 1.390(2) . ?
B1 F3 1.389(2) . ?
N1 C12 1.4608(19) . ?
N1 C7 1.462(2) 2_756 ?
N1 C8 1.505(2) . ?
N2 C19 1.460(2) 2_756 ?
N2 C24 1.465(2) . ?
N2 C20 1.515(2) . ?
P1 C6 1.8413(16) . ?
P1 C24 1.8439(16) . ?
P1 C7 1.8591(16) . ?
P2 C18 1.8413(15) . ?
P2 C12 1.8428(16) . ?
P2 C19 1.8568(16) . ?
C1 C2 1.533(3) . ?
C1 C6 1.534(2) . ?
C2 C3 1.523(3) . ?
C3 C4 1.520(3) . ?
C4 C5 1.533(3) . ?
C5 C6 1.539(2) . ?
C7 N1 1.462(2) 2_756 ?
C8 C10 1.531(3) . ?
C8 C11 1.531(2) . ?
C8 C9 1.529(3) . ?
C13 C18 1.529(2) . ?
C13 C14 1.533(2) . ?
C14 C15 1.522(3) . ?
C15 C16 1.527(3) . ?
C16 C17 1.527(2) . ?
C17 C18 1.540(2) . ?
C19 N2 1.460(2) 2_756 ?
C20 C23 1.517(3) . ?
C20 C21 1.532(3) . ?
C20 C22 1.536(3) . ?
N3 C26 1.170(5) . ?
C25 C26 1.415(5) . ?
C27 C28 1.557(14) . ?
C28 O1 1.657(9) . ?
C29 O1 1.534(11) . ?
C29 C30 1.560(13) . ?
